data_4325571
loop_
_publ_author_name
'Jia Luo'
'Nigam P. Rath'
'Liviu M. Mirica'

_publ_section_title
;
 Dinuclear Co(II)Co(III) Mixed-Valence and Co(III)Co(III) Complexes with
 N- and O-Donor Ligands: Characterization and Water Oxidation Studies
;
_journal_name_full 'Inorganic Chemistry'
_journal_page_first 6152
_journal_page_last 6157
_journal_paper_doi 10.1021/ic201031s
_journal_volume 50
_journal_year 2011
_chemical_formula_sum 'C66 H87 Cl6 Co4 N15 O32'
_chemical_formula_weight 2050.93
_chemical_name_systematic
; 
 ? 
;
_space_group_IT_number 5
_symmetry_cell_setting monoclinic
_symmetry_space_group_name_Hall 'C 2y'
_symmetry_space_group_name_H-M 'C 1 2 1'
_atom_sites_solution_hydrogens geom
_atom_sites_solution_primary direct
_atom_sites_solution_secondary difmap
_audit_creation_method SHELXL-97
_cell_angle_alpha 90.00
_cell_angle_beta 102.6190(10)
_cell_angle_gamma 90.00
_cell_formula_units_Z 2
_cell_length_a 25.6695(3)
_cell_length_b 12.38590(10)
_cell_length_c 13.8812(2)
_cell_measurement_reflns_used 9867
_cell_measurement_temperature 100(2)
_cell_measurement_theta_max 27.38
_cell_measurement_theta_min 2.26
_cell_volume 4306.78(9)
_computing_cell_refinement 'Bruker SAINT'
_computing_data_collection 'Bruker APEX2'
_computing_data_reduction 'Bruker SAINT'
_computing_molecular_graphics 'Bruker SHELXTL'
_computing_publication_material 'Bruker SHELXTL'
_computing_structure_refinement 'SHELXL-97 (Sheldrick, 2008)'
_computing_structure_solution 'SHELXS-97 (Sheldrick, 2008)'
_diffrn_ambient_temperature 100(2)
_diffrn_measured_fraction_theta_full 0.999
_diffrn_measured_fraction_theta_max 0.999
_diffrn_measurement_device_type 'Bruker APEX-II CCD'
_diffrn_measurement_method '\f and \w scans'
_diffrn_radiation_monochromator graphite
_diffrn_radiation_source 'fine-focus sealed tube'
_diffrn_radiation_type MoK\a
_diffrn_radiation_wavelength 0.71073
_diffrn_reflns_av_R_equivalents 0.0346
_diffrn_reflns_av_sigmaI/netI 0.0216
_diffrn_reflns_limit_h_max 33
_diffrn_reflns_limit_h_min -33
_diffrn_reflns_limit_k_max 16
_diffrn_reflns_limit_k_min -16
_diffrn_reflns_limit_l_max 18
_diffrn_reflns_limit_l_min -18
_diffrn_reflns_number 73237
_diffrn_reflns_theta_full 25.00
_diffrn_reflns_theta_max 27.49
_diffrn_reflns_theta_min 1.63
_exptl_absorpt_coefficient_mu 1.034
_exptl_absorpt_correction_T_max 0.9482
_exptl_absorpt_correction_T_min 0.6874
_exptl_absorpt_correction_type multi-scan
_exptl_absorpt_process_details 'sadabs v2008/1'
_exptl_crystal_colour green
_exptl_crystal_density_diffrn 1.582
_exptl_crystal_density_meas ?
_exptl_crystal_description plate
_exptl_crystal_F_000 2108
_exptl_crystal_size_max 0.39
_exptl_crystal_size_mid 0.28
_exptl_crystal_size_min 0.05
_refine_diff_density_max 0.987
_refine_diff_density_min -0.683
_refine_diff_density_rms 0.122
_refine_ls_abs_structure_details 'Flack H D (1983), Acta Cryst. A39, 876-881'
_refine_ls_abs_structure_Flack 0.453(19)
_refine_ls_extinction_method none
_refine_ls_goodness_of_fit_ref 1.051
_refine_ls_hydrogen_treatment constr
_refine_ls_matrix_type full
_refine_ls_number_parameters 611
_refine_ls_number_reflns 9880
_refine_ls_number_restraints 282
_refine_ls_restrained_S_all 1.062
_refine_ls_R_factor_all 0.0655
_refine_ls_R_factor_gt 0.0606
_refine_ls_shift/su_max 0.012
_refine_ls_shift/su_mean 0.001
_refine_ls_structure_factor_coef Fsqd
_refine_ls_weighting_details 'calc w=1/[\s^2^(Fo^2^)+(0.1016P)^2^+16.6400P] where P=(Fo^2^+2Fc^2^)/3'
_refine_ls_weighting_scheme calc
_refine_ls_wR_factor_gt 0.1637
_refine_ls_wR_factor_ref 0.1690
_reflns_number_gt 9194
_reflns_number_total 9880
_reflns_threshold_expression >2sigma(I)
_cod_data_source_file ic201031s_si_002_3.cif
_cod_data_source_block m8610
_cod_depositor_comments
;
The following automatic conversions were performed:

'_exptl_crystal_density_meas' value 'no' was changed to '?' - the
value is perceived as not measured.

Automatic conversion script
Id: cif_fix_values 3008 2015-01-20 13:52:24Z robertas 
;
_cod_database_code 4325571

loop_
_symmetry_equiv_pos_as_xyz
'x, y, z'
'-x, y, -z'
'x+1/2, y+1/2, z'
'-x+1/2, y+1/2, -z'

loop_
_atom_site_label
_atom_site_type_symbol
_atom_site_fract_x
_atom_site_fract_y
_atom_site_fract_z
_atom_site_U_iso_or_equiv
_atom_site_adp_type
_atom_site_occupancy
_atom_site_symmetry_multiplicity
_atom_site_calc_flag
_atom_site_refinement_flags
_atom_site_disorder_assembly
_atom_site_disorder_group
Co1 Co 0.29386(2) 0.92677(5) 0.30538(4) 0.02254(13) Uani 1 1 d . . .
Co2 Co 0.18909(3) 0.99719(5) 0.18778(4) 0.03116(16) Uani 1 1 d . . .
O1 O 0.22739(13) 0.9904(3) 0.3253(2) 0.0260(6) Uani 1 1 d . . .
O2 O 0.24007(14) 0.8809(3) 0.1924(2) 0.0258(6) Uani 1 1 d . . .
O3 O 0.31292(17) 1.0559(3) 0.2482(3) 0.0383(8) Uani 1 1 d . . .
O4 O 0.2335(2) 1.1059(3) 0.1567(3) 0.0424(10) Uani 1 1 d . . .
N1 n 0.1395(2) 1.1110(4) 0.2102(4) 0.0445(12) Uani 1 1 d . . .
N2 n 0.1575(2) 0.9847(4) 0.0484(3) 0.0419(11) Uani 1 1 d . . .
N3 n 0.1279(2) 0.9083(4) 0.2060(4) 0.0463(12) Uani 1 1 d . . .
N4 n 0.33307(17) 0.9770(3) 0.4337(3) 0.0315(9) Uani 1 1 d . . .
N5 n 0.35339(17) 0.8556(4) 0.2682(3) 0.0321(9) Uani 1 1 d . . .
N6 n 0.29364(16) 0.7926(3) 0.3868(3) 0.0267(8) Uani 1 1 d . . .
C1 C 0.1407(3) 1.2136(5) 0.1814(4) 0.0494(16) Uani 1 1 d . . .
H1A H 0.1633 1.2352 0.1390 0.059 Uiso 1 1 calc R . .
C2 C 0.1067(3) 1.2916(5) 0.2162(5) 0.063(2) Uani 1 1 d . . .
H2A H 0.1060 1.3644 0.1944 0.075 Uiso 1 1 calc R . .
C3 C 0.0761(3) 1.2612(7) 0.2798(6) 0.064(2) Uani 1 1 d . . .
H3A H 0.0562 1.3133 0.3068 0.077 Uiso 1 1 calc R . .
C4 C 0.0742(3) 1.1545(7) 0.3043(6) 0.064(2) Uani 1 1 d . . .
H4A H 0.0517 1.1308 0.3461 0.077 Uiso 1 1 calc R . .
C5 C 0.1058(3) 1.0814(6) 0.2669(5) 0.0480(14) Uani 1 1 d . . .
C6 C 0.1073(3) 0.9621(6) 0.2854(5) 0.0541(16) Uani 1 1 d . . .
H6A H 0.1308 0.9460 0.3504 0.065 Uiso 1 1 calc R . .
H6B H 0.0710 0.9353 0.2856 0.065 Uiso 1 1 calc R . .
C7 C 0.0854(2) 0.9119(5) 0.1110(5) 0.0505(16) Uani 1 1 d . . .
H7A H 0.0663 0.8419 0.1009 0.061 Uiso 1 1 calc R . .
H7B H 0.0590 0.9690 0.1156 0.061 Uiso 1 1 calc R . .
C8 C 0.1102(2) 0.9342(5) 0.0268(4) 0.0468(14) Uani 1 1 d . . .
C9 C 0.0857(3) 0.9089(6) -0.0710(5) 0.065(2) Uani 1 1 d . . .
H9A H 0.0528 0.8708 -0.0852 0.078 Uiso 1 1 calc R . .
C10 C 0.1091(3) 0.9393(6) -0.1455(5) 0.064(2) Uani 1 1 d . . .
H10A H 0.0926 0.9237 -0.2121 0.077 Uiso 1 1 calc R . .
C11 C 0.1583(3) 0.9941(6) -0.1223(4) 0.062(2) Uani 1 1 d . . .
H11A H 0.1756 1.0164 -0.1729 0.074 Uiso 1 1 calc R . .
C12 C 0.1804(3) 1.0146(5) -0.0253(4) 0.0534(17) Uani 1 1 d . . .
H12A H 0.2136 1.0517 -0.0095 0.064 Uiso 1 1 calc R . .
C13 C 0.1378(3) 0.7954(6) 0.2359(8) 0.073(3) Uani 1 1 d . . .
H13A H 0.1042 0.7613 0.2418 0.110 Uiso 1 1 calc R . .
H13B H 0.1633 0.7923 0.2997 0.110 Uiso 1 1 calc R . .
H13C H 0.1526 0.7570 0.1861 0.110 Uiso 1 1 calc R . .
C14 C 0.3665(3) 1.0604(5) 0.4503(5) 0.0485(14) Uani 1 1 d . . .
H14A H 0.3784 1.0937 0.3973 0.058 Uiso 1 1 calc R . .
C15 C 0.3844(3) 1.0992(6) 0.5489(6) 0.062(2) Uani 1 1 d . . .
H15A H 0.4088 1.1578 0.5627 0.074 Uiso 1 1 calc R . .
C16 C 0.3655(4) 1.0500(7) 0.6241(5) 0.067(2) Uani 1 1 d . . .
H16A H 0.3761 1.0767 0.6897 0.080 Uiso 1 1 calc R . .
C17 C 0.3317(3) 0.9638(6) 0.6054(4) 0.058(2) Uani 1 1 d . . .
H17A H 0.3190 0.9295 0.6571 0.069 Uiso 1 1 calc R . .
C18 C 0.3164(2) 0.9278(5) 0.5088(3) 0.0401(12) Uani 1 1 d . . .
C19 C 0.2817(2) 0.8338(5) 0.4801(4) 0.0398(12) Uani 1 1 d . . .
H19A H 0.2437 0.8550 0.4698 0.048 Uiso 1 1 calc R . .
H19B H 0.2892 0.7777 0.5320 0.048 Uiso 1 1 calc R . .
C20 C 0.3494(2) 0.7484(4) 0.4080(4) 0.0324(10) Uani 1 1 d . . .
H20A H 0.3715 0.7854 0.4660 0.039 Uiso 1 1 calc R . .
H20B H 0.3490 0.6703 0.4226 0.039 Uiso 1 1 calc R . .
C21 C 0.3720(2) 0.7670(4) 0.3194(4) 0.0357(11) Uani 1 1 d . . .
C22 C 0.4100(2) 0.7009(6) 0.2916(5) 0.0504(15) Uani 1 1 d . . .
H22A H 0.4227 0.6378 0.3283 0.061 Uiso 1 1 calc R . .
C23 C 0.4290(3) 0.7296(7) 0.2088(7) 0.071(3) Uani 1 1 d . . .
H23A H 0.4542 0.6848 0.1870 0.085 Uiso 1 1 calc R . .
C24 C 0.4109(3) 0.8252(7) 0.1572(6) 0.062(2) Uani 1 1 d . . .
H24A H 0.4251 0.8476 0.1027 0.075 Uiso 1 1 calc R . .
C25 C 0.3725(3) 0.8851(6) 0.1871(5) 0.0491(15) Uani 1 1 d . . .
H25A H 0.3589 0.9480 0.1512 0.059 Uiso 1 1 calc R . .
C26 C 0.2581(2) 0.6998(5) 0.3424(5) 0.0462(14) Uani 1 1 d . . .
H26A H 0.2621 0.6402 0.3899 0.069 Uiso 1 1 calc R . .
H26B H 0.2684 0.6753 0.2821 0.069 Uiso 1 1 calc R . .
H26C H 0.2209 0.7238 0.3266 0.069 Uiso 1 1 calc R . .
C27 C 0.2817(3) 1.1207(4) 0.1899(4) 0.0401(13) Uani 1 1 d . . .
C28 C 0.3071(4) 1.2217(6) 0.1598(5) 0.067(2) Uani 1 1 d . . .
H28A H 0.2799 1.2649 0.1157 0.101 Uiso 1 1 calc R . .
H28B H 0.3352 1.2016 0.1253 0.101 Uiso 1 1 calc R . .
H28C H 0.3227 1.2640 0.2187 0.101 Uiso 1 1 calc R . .
C29 C 0.2301(2) 1.0862(4) 0.3842(4) 0.0371(12) Uani 1 1 d . . .
H29A H 0.1939 1.1087 0.3875 0.056 Uiso 1 1 calc R . .
H29B H 0.2474 1.1439 0.3544 0.056 Uiso 1 1 calc R . .
H29C H 0.2508 1.0713 0.4509 0.056 Uiso 1 1 calc R . .
C30 C 0.2520(2) 0.8324(4) 0.1068(4) 0.0368(11) Uani 1 1 d . . .
H30A H 0.2187 0.8165 0.0592 0.055 Uiso 1 1 calc R . .
H30B H 0.2718 0.7652 0.1254 0.055 Uiso 1 1 calc R . .
H30C H 0.2737 0.8820 0.0770 0.055 Uiso 1 1 calc R . .
Cl1 Cl 0.34089(10) 0.39229(15) 0.41344(15) 0.0717(6) Uani 1 1 d DU . .
O11 O 0.2894(2) 0.3740(13) 0.3553(6) 0.164(6) Uani 1 1 d DU A .
O12 O 0.3401(13) 0.4855(7) 0.4698(9) 0.240(15) Uani 0.50 1 d PDU A 1
O13 O 0.3787(4) 0.3436(12) 0.3678(7) 0.177(6) Uani 1 1 d DU A 1
O14 O 0.3427(4) 0.3377(9) 0.5020(5) 0.123(3) Uani 1 1 d DU A .
Cl2 Cl 0.17100(18) 1.5204(2) 0.0898(3) 0.0354(8) Uani 0.50 1 d PDU B 1
O21 O 0.1357(5) 1.5443(8) 0.1502(9) 0.181(6) Uani 1 1 d DU . .
O22 O 0.1341(6) 1.5238(16) -0.0009(8) 0.243(9) Uani 1 1 d DU . .
O23 O 0.2124(5) 1.5943(9) 0.1180(16) 0.133(8) Uani 0.50 1 d PDU B 1
O24 O 0.1859(4) 1.4128(4) 0.0849(8) 0.061(3) Uani 0.50 1 d PDU B 1
Cl3 Cl 0.0000 0.3799(3) 0.5000 0.0755(10) Uani 1 2 d SU . .
O31 O -0.0285(4) 0.4411(10) 0.4208(7) 0.134(4) Uani 1 1 d U . .
O32 O 0.0386(3) 0.3254(14) 0.4700(7) 0.170(6) Uani 1 1 d U . .
Cl4 Cl 0.0000 1.16702(15) 0.0000 0.0601(7) Uani 1 2 d SU . .
O41 O 0.0051(3) 1.1114(6) 0.0841(6) 0.109(3) Uani 1 1 d U . .
O42 O 0.0000 1.2749(6) 0.0000 0.081(3) Uani 1 2 d SU . .
O43 O -0.0653(3) 1.1627(6) -0.0054(5) 0.0299(14) Uani 0.50 1 d PU . .
N1S n 0.002(2) 1.7148(9) 0.0169(17) 0.077(6) Uani 0.50 1 d PDU C -1
C1S C 0.004(3) 1.6319(12) 0.018(3) 0.083(11) Uani 0.50 1 d PDU C -1
C2S C -0.0021(17) 1.532(2) 0.061(3) 0.193(19) Uani 0.50 1 d PDU C -1
H2SA H -0.0018 1.4728 0.0079 0.289 Uiso 0.50 1 d PR C -1
H2SB H 0.0294 1.5283 0.1129 0.289 Uiso 0.50 1 d PR C -1
H2SC H -0.0331 1.5283 0.0889 0.289 Uiso 0.50 1 d PR C -1
N2S n -0.0057(4) 0.7687(12) -0.2746(11) 0.136(5) Uani 1 1 d DU . .
C3S C 0.0128(5) 0.6965(14) -0.2558(10) 0.122(6) Uani 1 1 d DU . .
C4S C 0.0450(13) 0.608(2) -0.225(2) 0.293(18) Uani 1 1 d DU . .
H4SA H 0.0261 0.5572 -0.1905 0.439 Uiso 1 1 calc R . .
H4SB H 0.0780 0.6316 -0.1805 0.439 Uiso 1 1 calc R . .
H4SC H 0.0536 0.5721 -0.2827 0.439 Uiso 1 1 calc R . .
Cl2' Cl 0.1593(3) 1.5612(8) 0.0672(6) 0.110(3) Uani 0.50 1 d P B 2
O23' O 0.1911(8) 1.5668(13) 0.0105(13) 0.111(6) Uani 0.50 1 d P B 2
O24' O 0.1342(8) 1.6818(18) 0.0292(14) 0.137(8) Uani 0.50 1 d P B 2
O12' O 0.3539(9) 0.4771(15) 0.3664(15) 0.138(8) Uani 0.50 1 d P A 2

loop_
_atom_site_aniso_label
_atom_site_aniso_U_11
_atom_site_aniso_U_22
_atom_site_aniso_U_33
_atom_site_aniso_U_23
_atom_site_aniso_U_13
_atom_site_aniso_U_12
Co1 0.0325(3) 0.0189(3) 0.0175(2) -0.0011(2) 0.00815(19) -0.0017(2)
Co2 0.0485(4) 0.0196(3) 0.0202(3) -0.0017(2) -0.0038(2) 0.0063(3)
O1 0.0393(16) 0.0192(14) 0.0190(13) -0.0040(12) 0.0052(11) 0.0046(14)
O2 0.0406(18) 0.0197(13) 0.0170(14) -0.0028(11) 0.0063(13) 0.0023(13)
O3 0.060(2) 0.0228(16) 0.0328(18) 0.0030(14) 0.0109(16) -0.0131(16)
O4 0.077(3) 0.0246(17) 0.0203(16) 0.0025(13) -0.0015(17) -0.0019(17)
N1 0.063(3) 0.032(2) 0.028(2) -0.0052(18) -0.012(2) 0.016(2)
N2 0.066(3) 0.024(2) 0.026(2) -0.0018(17) -0.0088(19) 0.012(2)
N3 0.039(2) 0.039(3) 0.052(3) -0.004(2) -0.008(2) 0.007(2)
N4 0.038(2) 0.025(2) 0.0278(19) -0.0062(16) -0.0004(16) 0.0087(16)
N5 0.035(2) 0.033(2) 0.031(2) -0.0071(17) 0.0133(17) -0.0101(17)
N6 0.0293(19) 0.0243(18) 0.0268(19) 0.0088(14) 0.0069(15) 0.0051(14)
C1 0.075(4) 0.032(3) 0.030(3) -0.003(2) -0.014(3) 0.016(3)
C2 0.083(5) 0.034(3) 0.052(4) -0.020(3) -0.028(4) 0.023(3)
C3 0.057(4) 0.064(4) 0.068(5) -0.033(4) 0.005(3) 0.009(3)
C4 0.057(4) 0.074(5) 0.056(4) -0.031(4) -0.002(3) 0.007(3)
C5 0.044(3) 0.059(4) 0.034(3) -0.015(3) -0.005(2) 0.007(3)
C6 0.040(3) 0.070(4) 0.049(3) -0.006(3) 0.001(3) 0.003(3)
C7 0.047(3) 0.029(3) 0.063(4) -0.020(3) -0.017(3) 0.008(2)
C8 0.055(3) 0.035(3) 0.038(3) -0.019(2) -0.017(2) 0.015(3)
C9 0.071(4) 0.052(4) 0.053(4) -0.031(3) -0.030(3) 0.033(3)
C10 0.093(5) 0.048(4) 0.035(3) -0.021(3) -0.023(3) 0.039(4)
C11 0.114(6) 0.036(3) 0.024(3) 0.001(2) -0.010(3) 0.024(4)
C12 0.091(5) 0.037(3) 0.025(3) 0.003(2) -0.004(3) 0.011(3)
C13 0.036(3) 0.043(4) 0.140(8) 0.033(5) 0.018(4) 0.005(3)
C14 0.050(3) 0.035(3) 0.052(3) -0.007(3) -0.007(3) -0.003(2)
C15 0.062(4) 0.046(4) 0.064(5) -0.028(3) -0.013(3) 0.006(3)
C16 0.090(5) 0.060(4) 0.035(3) -0.012(3) -0.018(3) 0.032(4)
C17 0.083(5) 0.058(4) 0.025(3) -0.003(2) -0.002(3) 0.041(3)
C18 0.059(3) 0.040(3) 0.020(2) 0.004(2) 0.0054(19) 0.030(3)
C19 0.053(3) 0.046(3) 0.025(2) 0.017(2) 0.018(2) 0.014(2)
C20 0.035(2) 0.026(2) 0.034(2) 0.0006(19) 0.0022(19) 0.0090(18)
C21 0.035(2) 0.030(2) 0.042(3) -0.011(2) 0.009(2) -0.0055(19)
C22 0.036(3) 0.049(3) 0.068(4) -0.024(3) 0.013(3) 0.004(2)
C23 0.036(3) 0.083(6) 0.103(6) -0.052(5) 0.036(4) -0.010(3)
C24 0.050(4) 0.066(4) 0.086(5) -0.031(4) 0.048(4) -0.017(3)
C25 0.055(3) 0.054(3) 0.051(3) -0.016(3) 0.038(3) -0.021(3)
C26 0.046(3) 0.029(3) 0.061(4) 0.012(3) 0.005(3) -0.009(2)
C27 0.072(4) 0.024(2) 0.026(2) -0.0012(18) 0.013(2) -0.009(2)
C28 0.124(7) 0.043(3) 0.035(3) 0.006(3) 0.017(4) -0.027(4)
C29 0.053(3) 0.025(2) 0.026(2) -0.0124(18) -0.006(2) 0.015(2)
C30 0.055(3) 0.037(3) 0.020(2) -0.0066(19) 0.010(2) 0.000(2)
Cl1 0.1135(16) 0.0574(10) 0.0603(11) 0.0217(8) 0.0543(11) 0.0146(10)
O11 0.077(5) 0.320(18) 0.100(6) 0.010(8) 0.031(5) 0.010(8)
O12 0.63(4) 0.017(5) 0.055(7) 0.002(5) 0.041(16) 0.054(13)
O13 0.142(8) 0.331(19) 0.079(5) -0.057(9) 0.067(6) -0.043(11)
O14 0.130(7) 0.169(9) 0.072(5) 0.050(5) 0.026(4) 0.045(7)
Cl2 0.072(2) 0.0155(11) 0.0200(11) -0.0020(8) 0.0133(11) 0.0094(11)
O21 0.355(17) 0.079(5) 0.157(9) 0.017(6) 0.164(11) 0.066(8)
O22 0.274(16) 0.290(19) 0.118(9) -0.090(11) -0.061(10) 0.021(16)
O23 0.134(13) 0.038(6) 0.198(19) -0.047(9) -0.031(13) -0.029(7)
O24 0.088(7) 0.019(4) 0.092(7) 0.001(4) 0.052(6) 0.000(4)
Cl3 0.0262(9) 0.152(3) 0.0463(12) 0.000 0.0035(8) 0.000
O31 0.131(7) 0.145(8) 0.103(6) 0.007(6) -0.025(5) 0.044(7)
O32 0.082(5) 0.316(17) 0.109(6) 0.006(9) 0.015(5) 0.099(8)
Cl4 0.116(2) 0.0226(8) 0.0302(9) 0.000 -0.0104(11) 0.000
O41 0.146(6) 0.113(5) 0.096(5) 0.066(4) 0.091(5) 0.094(5)
O42 0.096(6) 0.028(3) 0.114(7) 0.000 0.014(5) 0.000
O43 0.021(3) 0.040(4) 0.027(3) 0.000(3) 0.001(2) -0.002(3)
N1S 0.111(12) 0.039(5) 0.050(17) 0.006(5) -0.052(17) -0.009(8)
C1S 0.081(19) 0.055(8) 0.11(3) -0.019(13) 0.02(2) 0.000(13)
C2S 0.23(3) 0.074(15) 0.20(3) 0.048(17) -0.12(3) -0.069(19)
N2S 0.075(6) 0.143(11) 0.179(12) -0.064(10) 0.003(7) 0.022(7)
C3S 0.093(8) 0.159(14) 0.097(8) -0.067(9) -0.015(6) 0.046(9)
C4S 0.31(3) 0.22(3) 0.29(3) -0.09(2) -0.07(3) 0.18(2)
Cl2' 0.103(5) 0.154(7) 0.088(5) -0.081(5) 0.057(4) -0.074(5)
O23' 0.156(15) 0.084(10) 0.114(13) 0.035(9) 0.075(12) -0.034(10)
O24' 0.129(14) 0.146(17) 0.119(14) -0.044(12) -0.009(11) 0.078(13)
O12' 0.190(19) 0.087(11) 0.120(13) 0.064(10) -0.007(13) -0.063(12)

loop_
_atom_type_symbol
_atom_type_description
_atom_type_scat_dispersion_real
_atom_type_scat_dispersion_imag
_atom_type_scat_source
C C 0.0033 0.0016 'International Tables Vol C Tables 4.2.6.8 and 6.1.1.4'
H H 0.0000 0.0000 'International Tables Vol C Tables 4.2.6.8 and 6.1.1.4'
N N 0.0061 0.0033 'International Tables Vol C Tables 4.2.6.8 and 6.1.1.4'
O O 0.0106 0.0060 'International Tables Vol C Tables 4.2.6.8 and 6.1.1.4'
Cl Cl 0.1484 0.1585 'International Tables Vol C Tables 4.2.6.8 and 6.1.1.4'
Co Co 0.3494 0.9721 'International Tables Vol C Tables 4.2.6.8 and 6.1.1.4'

loop_
_geom_angle_atom_site_label_1
_geom_angle_atom_site_label_2
_geom_angle_atom_site_label_3
_geom_angle
_geom_angle_site_symmetry_1
_geom_angle_site_symmetry_3
O3 Co1 N5 88.96(18) . .
O3 Co1 O2 96.44(15) . .
N5 Co1 O2 96.66(16) . .
O3 Co1 N4 89.09(18) . .
N5 Co1 N4 96.28(18) . .
O2 Co1 N4 166.01(16) . .
O3 Co1 O1 91.82(17) . .
N5 Co1 O1 171.72(16) . .
O2 Co1 O1 75.06(13) . .
N4 Co1 O1 91.97(15) . .
O3 Co1 N6 164.79(17) . .
N5 Co1 N6 82.66(17) . .
O2 Co1 N6 97.12(15) . .
N4 Co1 N6 79.29(18) . .
O1 Co1 N6 98.30(15) . .
O3 Co1 Co2 78.86(13) . .
N5 Co1 Co2 131.69(13) . .
O2 Co1 Co2 40.25(9) . .
N4 Co1 Co2 129.57(12) . .
O1 Co1 Co2 40.69(9) . .
N6 Co1 Co2 116.13(12) . .
O4 Co2 N2 88.3(2) . .
O4 Co2 O2 95.82(17) . .
N2 Co2 O2 96.09(16) . .
O4 Co2 O1 93.11(16) . .
N2 Co2 O1 171.17(17) . .
O2 Co2 O1 75.10(13) . .
O4 Co2 N1 88.2(2) . .
N2 Co2 N1 94.10(19) . .
O2 Co2 N1 169.14(17) . .
O1 Co2 N1 94.66(16) . .
O4 Co2 N3 165.6(2) . .
N2 Co2 N3 85.0(2) . .
O2 Co2 N3 97.53(18) . .
O1 Co2 N3 95.49(19) . .
N1 Co2 N3 79.6(2) . .
O4 Co2 Co1 79.25(13) . .
N2 Co2 Co1 131.34(15) . .
O2 Co2 Co1 40.17(10) . .
O1 Co2 Co1 40.80(9) . .
N1 Co2 Co1 131.73(14) . .
N3 Co2 Co1 114.63(15) . .
C29 O1 Co2 118.3(3) . .
C29 O1 Co1 118.7(3) . .
Co2 O1 Co1 98.51(13) . .
C30 O2 Co1 123.7(3) . .
C30 O2 Co2 123.6(3) . .
Co1 O2 Co2 99.58(14) . .
C27 O3 Co1 127.3(4) . .
C27 O4 Co2 129.0(4) . .
C1 N1 C5 119.8(6) . .
C1 N1 Co2 125.2(5) . .
C5 N1 Co2 114.8(4) . .
C12 N2 C8 119.0(5) . .
C12 N2 Co2 125.8(5) . .
C8 N2 Co2 115.0(4) . .
C13 N3 C6 106.7(7) . .
C13 N3 C7 108.7(6) . .
C6 N3 C7 109.0(5) . .
C13 N3 Co2 118.3(4) . .
C6 N3 Co2 105.5(4) . .
C7 N3 Co2 108.3(4) . .
C14 N4 C18 121.0(5) . .
C14 N4 Co1 126.3(4) . .
C18 N4 Co1 111.9(4) . .
C21 N5 C25 120.3(5) . .
C21 N5 Co1 116.4(3) . .
C25 N5 Co1 123.0(4) . .
C19 N6 C20 108.9(4) . .
C19 N6 C26 113.3(4) . .
C20 N6 C26 105.5(4) . .
C19 N6 Co1 103.4(3) . .
C20 N6 Co1 107.0(3) . .
C26 N6 Co1 118.3(3) . .
N1 C1 C2 118.6(7) . .
N1 C1 H1A 120.7 . .
C2 C1 H1A 120.7 . .
C3 C2 C1 120.5(7) . .
C3 C2 H2A 119.8 . .
C1 C2 H2A 119.8 . .
C2 C3 C4 119.1(7) . .
C2 C3 H3A 120.4 . .
C4 C3 H3A 120.4 . .
C3 C4 C5 118.7(8) . .
C3 C4 H4A 120.6 . .
C5 C4 H4A 120.6 . .
N1 C5 C4 123.0(7) . .
N1 C5 C6 112.0(6) . .
C4 C5 C6 125.0(7) . .
N3 C6 C5 108.4(6) . .
N3 C6 H6A 110.0 . .
C5 C6 H6A 110.0 . .
N3 C6 H6B 110.0 . .
C5 C6 H6B 110.0 . .
H6A C6 H6B 108.4 . .
C8 C7 N3 109.8(5) . .
C8 C7 H7A 109.7 . .
N3 C7 H7A 109.7 . .
C8 C7 H7B 109.7 . .
N3 C7 H7B 109.7 . .
H7A C7 H7B 108.2 . .
N2 C8 C9 121.0(7) . .
N2 C8 C7 115.9(4) . .
C9 C8 C7 123.0(6) . .
C10 C9 C8 119.7(7) . .
C10 C9 H9A 120.2 . .
C8 C9 H9A 120.2 . .
C9 C10 C11 119.0(5) . .
C9 C10 H10A 120.5 . .
C11 C10 H10A 120.5 . .
C12 C11 C10 118.3(7) . .
C12 C11 H11A 120.9 . .
C10 C11 H11A 120.9 . .
N2 C12 C11 123.0(7) . .
N2 C12 H12A 118.5 . .
C11 C12 H12A 118.5 . .
N3 C13 H13A 109.5 . .
N3 C13 H13B 109.5 . .
H13A C13 H13B 109.5 . .
N3 C13 H13C 109.5 . .
H13A C13 H13C 109.5 . .
H13B C13 H13C 109.5 . .
N4 C14 C15 119.2(7) . .
N4 C14 H14A 120.4 . .
C15 C14 H14A 120.4 . .
C16 C15 C14 118.8(7) . .
C16 C15 H15A 120.6 . .
C14 C15 H15A 120.6 . .
C17 C16 C15 120.9(6) . .
C17 C16 H16A 119.5 . .
C15 C16 H16A 119.5 . .
C16 C17 C18 118.0(7) . .
C16 C17 H17A 121.0 . .
C18 C17 H17A 121.0 . .
N4 C18 C17 122.0(7) . .
N4 C18 C19 115.0(4) . .
C17 C18 C19 123.0(6) . .
C18 C19 N6 106.3(4) . .
C18 C19 H19A 110.5 . .
N6 C19 H19A 110.5 . .
C18 C19 H19B 110.5 . .
N6 C19 H19B 110.5 . .
H19A C19 H19B 108.7 . .
C21 C20 N6 108.0(4) . .
C21 C20 H20A 110.1 . .
N6 C20 H20A 110.1 . .
C21 C20 H20B 110.1 . .
N6 C20 H20B 110.1 . .
H20A C20 H20B 108.4 . .
N5 C21 C22 121.8(6) . .
N5 C21 C20 114.0(4) . .
C22 C21 C20 124.2(6) . .
C23 C22 C21 118.2(7) . .
C23 C22 H22A 120.9 . .
C21 C22 H22A 120.9 . .
C22 C23 C24 120.0(6) . .
C22 C23 H23A 120.0 . .
C24 C23 H23A 120.0 . .
C25 C24 C23 118.7(7) . .
C25 C24 H24A 120.6 . .
C23 C24 H24A 120.6 . .
C24 C25 N5 121.0(7) . .
C24 C25 H25A 119.5 . .
N5 C25 H25A 119.5 . .
N6 C26 H26A 109.5 . .
N6 C26 H26B 109.5 . .
H26A C26 H26B 109.5 . .
N6 C26 H26C 109.5 . .
H26A C26 H26C 109.5 . .
H26B C26 H26C 109.5 . .
O4 C27 O3 125.3(5) . .
O4 C27 C28 118.5(6) . .
O3 C27 C28 116.3(6) . .
C27 C28 H28A 109.5 . .
C27 C28 H28B 109.5 . .
H28A C28 H28B 109.5 . .
C27 C28 H28C 109.5 . .
H28A C28 H28C 109.5 . .
H28B C28 H28C 109.5 . .
O1 C29 H29A 109.5 . .
O1 C29 H29B 109.5 . .
H29A C29 H29B 109.5 . .
O1 C29 H29C 109.5 . .
H29A C29 H29C 109.5 . .
H29B C29 H29C 109.5 . .
O2 C30 H30A 109.5 . .
O2 C30 H30B 109.5 . .
H30A C30 H30B 109.5 . .
O2 C30 H30C 109.5 . .
H30A C30 H30C 109.5 . .
H30B C30 H30C 109.5 . .
O12' Cl1 O14 149.3(10) . .
O12' Cl1 O12 69.8(13) . .
O14 Cl1 O12 84.8(7) . .
O12' Cl1 O13 81.0(12) . .
O14 Cl1 O13 107.2(7) . .
O12 Cl1 O13 134.6(15) . .
O12' Cl1 O11 98.7(10) . .
O14 Cl1 O11 105.8(7) . .
O12 Cl1 O11 109.2(14) . .
O13 Cl1 O11 109.0(6) . .
O24 Cl2 O23 116.2(8) . .
O24 Cl2 O21 117.0(6) . .
O23 Cl2 O21 104.4(10) . .
O24 Cl2 O22 97.1(9) . .
O23 Cl2 O22 123.9(12) . .
O21 Cl2 O22 97.7(10) . .
Cl2 O21 Cl2' 25.9(5) . .
Cl2' O22 Cl2 26.3(6) . .
Cl2' O22 O23' 53.7(10) . .
Cl2 O22 O23' 58.3(8) . .
O32 Cl3 O32 119.4(15) . 2_556
O32 Cl3 O31 102.8(7) . 2_556
O32 Cl3 O31 108.9(6) 2_556 2_556
O32 Cl3 O31 108.9(6) . .
O32 Cl3 O31 102.8(7) 2_556 .
O31 Cl3 O31 114.6(10) 2_556 .
O42 Cl4 O41 121.0(4) . .
O42 Cl4 O41 121.0(4) . 2
O41 Cl4 O41 118.0(8) . 2
O42 Cl4 O43 91.9(3) . 2
O41 Cl4 O43 92.2(4) . 2
O41 Cl4 O43 85.9(4) 2 2
O42 Cl4 O43 91.9(3) . .
O41 Cl4 O43 85.9(4) . .
O41 Cl4 O43 92.2(4) 2 .
O43 Cl4 O43 176.3(5) 2 .
N1S C1S C2S 152(5) . .
C1S C2S H2SA 107.6 . .
C1S C2S H2SB 102.0 . .
H2SA C2S H2SB 111.2 . .
C1S C2S H2SC 113.5 . .
H2SA C2S H2SC 112.7 . .
H2SB C2S H2SC 109.5 . .
N2S C3S C4S 171(2) . .
C3S C4S H4SA 109.5 . .
C3S C4S H4SB 109.5 . .
H4SA C4S H4SB 109.5 . .
C3S C4S H4SC 109.5 . .
H4SA C4S H4SC 109.5 . .
H4SB C4S H4SC 109.5 . .
O22 Cl2' O23' 80.1(13) . .
O22 Cl2' O21 110.5(14) . .
O23' Cl2' O21 164.4(14) . .
O22 Cl2' O24' 89.5(13) . .
O23' Cl2' O24' 90.7(12) . .
O21 Cl2' O24' 100.6(10) . .
Cl2' O23' O22 46.2(8) . .

loop_
_geom_bond_atom_site_label_1
_geom_bond_atom_site_label_2
_geom_bond_distance
_geom_bond_site_symmetry_2
Co1 O3 1.897(3) .
Co1 N5 1.930(4) .
Co1 O2 1.934(3) .
Co1 N4 1.946(4) .
Co1 O1 1.953(3) .
Co1 N6 2.011(4) .
Co1 Co2 2.9565(9) .
Co2 O4 1.875(4) .
Co2 N2 1.933(4) .
Co2 O2 1.937(3) .
Co2 O1 1.949(3) .
Co2 N1 1.969(5) .
Co2 N3 1.978(6) .
O1 C29 1.433(5) .
O2 C30 1.424(5) .
O3 C27 1.288(7) .
O4 C27 1.236(8) .
N1 C1 1.335(8) .
N1 C5 1.341(9) .
N2 C12 1.339(9) .
N2 C8 1.340(8) .
N3 C13 1.465(8) .
N3 C6 1.482(9) .
N3 C7 1.518(7) .
N4 C14 1.332(8) .
N4 C18 1.356(7) .
N5 C21 1.338(7) .
N5 C25 1.373(7) .
N6 C19 1.485(6) .
N6 C20 1.500(6) .
N6 C26 1.512(7) .
C1 C2 1.453(9) .
C1 H1A 0.9500 .
C2 C3 1.357(13) .
C2 H2A 0.9500 .
C3 C4 1.369(13) .
C3 H3A 0.9500 .
C4 C5 1.391(10) .
C4 H4A 0.9500 .
C5 C6 1.498(11) .
C6 H6A 0.9900 .
C6 H6B 0.9900 .
C7 C8 1.475(10) .
C7 H7A 0.9900 .
C7 H7B 0.9900 .
C8 C9 1.402(8) .
C9 C10 1.358(12) .
C9 H9A 0.9500 .
C10 C11 1.406(12) .
C10 H10A 0.9500 .
C11 C12 1.366(8) .
C11 H11A 0.9500 .
C12 H12A 0.9500 .
C13 H13A 0.9800 .
C13 H13B 0.9800 .
C13 H13C 0.9800 .
C14 C15 1.428(9) .
C14 H14A 0.9500 .
C15 C16 1.386(13) .
C15 H15A 0.9500 .
C16 C17 1.364(12) .
C16 H16A 0.9500 .
C17 C18 1.386(7) .
C17 H17A 0.9500 .
C18 C19 1.467(9) .
C19 H19A 0.9900 .
C19 H19B 0.9900 .
C20 C21 1.488(8) .
C20 H20A 0.9900 .
C20 H20B 0.9900 .
C21 C22 1.391(8) .
C22 C23 1.390(12) .
C22 H22A 0.9500 .
C23 C24 1.409(14) .
C23 H23A 0.9500 .
C24 C25 1.369(9) .
C24 H24A 0.9500 .
C25 H25A 0.9500 .
C26 H26A 0.9800 .
C26 H26B 0.9800 .
C26 H26C 0.9800 .
C27 C28 1.511(8) .
C28 H28A 0.9800 .
C28 H28B 0.9800 .
C28 H28C 0.9800 .
C29 H29A 0.9800 .
C29 H29B 0.9800 .
C29 H29C 0.9800 .
C30 H30A 0.9800 .
C30 H30B 0.9800 .
C30 H30C 0.9800 .
Cl1 O12' 1.318(13) .
Cl1 O14 1.395(5) .
Cl1 O12 1.397(5) .
Cl1 O13 1.407(5) .
Cl1 O11 1.408(5) .
Cl2 O24 1.393(5) .
Cl2 O23 1.393(5) .
Cl2 O21 1.394(5) .
Cl2 O22 1.400(5) .
O21 Cl2' 1.430(10) .
O22 Cl2' 1.122(12) .
O22 O23' 1.53(2) .
Cl3 O32 1.338(9) .
Cl3 O32 1.338(9) 2_556
Cl3 O31 1.402(9) 2_556
Cl3 O31 1.402(9) .
Cl4 O42 1.336(7) .
Cl4 O41 1.337(6) .
Cl4 O41 1.337(6) 2
Cl4 O43 1.663(6) 2
Cl4 O43 1.663(6) .
N1S C1S 1.027(16) .
C1S C2S 1.40(3) .
C2S H2SA 1.0412 .
C2S H2SB 0.9599 .
C2S H2SC 0.9601 .
N2S C3S 1.019(16) .
C3S C4S 1.38(2) .
C4S H4SA 0.9800 .
C4S H4SB 0.9800 .
C4S H4SC 0.9800 .
Cl2' O23' 1.252(16) .
Cl2' O24' 1.67(2) .

loop_
_geom_torsion_atom_site_label_1
_geom_torsion_atom_site_label_2
_geom_torsion_atom_site_label_3
_geom_torsion_atom_site_label_4
_geom_torsion
O3 Co1 Co2 O4 1.55(17)
N5 Co1 Co2 O4 -76.9(2)
O2 Co1 Co2 O4 -112.63(19)
N4 Co1 Co2 O4 81.0(2)
O1 Co1 Co2 O4 107.7(2)
N6 Co1 Co2 O4 178.83(18)
O3 Co1 Co2 N2 79.6(2)
N5 Co1 Co2 N2 1.1(3)
O2 Co1 Co2 N2 -34.6(3)
N4 Co1 Co2 N2 159.0(3)
O1 Co1 Co2 N2 -174.2(3)
N6 Co1 Co2 N2 -103.1(2)
O3 Co1 Co2 O2 114.18(19)
N5 Co1 Co2 O2 35.7(2)
N4 Co1 Co2 O2 -166.4(2)
O1 Co1 Co2 O2 -139.6(2)
N6 Co1 Co2 O2 -68.5(2)
O3 Co1 Co2 O1 -106.2(2)
N5 Co1 Co2 O1 175.4(2)
O2 Co1 Co2 O1 139.6(2)
N4 Co1 Co2 O1 -26.8(3)
N6 Co1 Co2 O1 71.1(2)
O3 Co1 Co2 N1 -76.2(3)
N5 Co1 Co2 N1 -154.7(3)
O2 Co1 Co2 N1 169.6(3)
N4 Co1 Co2 N1 3.2(3)
O1 Co1 Co2 N1 29.9(3)
N6 Co1 Co2 N1 101.0(3)
O3 Co1 Co2 N3 -174.5(2)
N5 Co1 Co2 N3 107.1(2)
O2 Co1 Co2 N3 71.4(2)
N4 Co1 Co2 N3 -95.0(2)
O1 Co1 Co2 N3 -68.3(2)
N6 Co1 Co2 N3 2.8(2)
O4 Co2 O1 C29 59.6(4)
N2 Co2 O1 C29 158.6(13)
O2 Co2 O1 C29 154.8(4)
N1 Co2 O1 C29 -28.9(4)
N3 Co2 O1 C29 -108.9(4)
Co1 Co2 O1 C29 129.2(4)
O4 Co2 O1 Co1 -69.59(18)
N2 Co2 O1 Co1 29.4(14)
O2 Co2 O1 Co1 25.61(14)
N1 Co2 O1 Co1 -158.0(2)
N3 Co2 O1 Co1 121.97(19)
O3 Co1 O1 C29 -58.4(3)
N5 Co1 O1 C29 -153.7(11)
O2 Co1 O1 C29 -154.6(3)
N4 Co1 O1 C29 30.7(3)
N6 Co1 O1 C29 110.2(3)
Co2 Co1 O1 C29 -128.9(4)
O3 Co1 O1 Co2 70.52(17)
N5 Co1 O1 Co2 -24.8(13)
O2 Co1 O1 Co2 -25.66(13)
N4 Co1 O1 Co2 159.68(19)
N6 Co1 O1 Co2 -120.86(16)
O3 Co1 O2 C30 77.6(4)
N5 Co1 O2 C30 -12.1(4)
N4 Co1 O2 C30 -169.6(6)
O1 Co1 O2 C30 167.8(4)
N6 Co1 O2 C30 -95.5(4)
Co2 Co1 O2 C30 141.9(4)
O3 Co1 O2 Co2 -64.26(18)
N5 Co1 O2 Co2 -153.97(17)
N4 Co1 O2 Co2 48.5(7)
O1 Co1 O2 Co2 25.91(14)
N6 Co1 O2 Co2 122.64(16)
O4 Co2 O2 C30 -76.3(4)
N2 Co2 O2 C30 12.6(4)
O1 Co2 O2 C30 -167.9(4)
N1 Co2 O2 C30 172.3(10)
N3 Co2 O2 C30 98.4(4)
Co1 Co2 O2 C30 -142.0(4)
O4 Co2 O2 Co1 65.72(17)
N2 Co2 O2 Co1 154.6(2)
O1 Co2 O2 Co1 -25.97(14)
N1 Co2 O2 Co1 -45.7(12)
N3 Co2 O2 Co1 -119.7(2)
N5 Co1 O3 C27 133.6(4)
O2 Co1 O3 C27 37.0(4)
N4 Co1 O3 C27 -130.1(4)
O1 Co1 O3 C27 -38.1(4)
N6 Co1 O3 C27 -170.0(6)
Co2 Co1 O3 C27 0.7(4)
N2 Co2 O4 C27 -137.3(5)
O2 Co2 O4 C27 -41.4(5)
O1 Co2 O4 C27 33.9(5)
N1 Co2 O4 C27 128.5(5)
N3 Co2 O4 C27 160.6(8)
Co1 Co2 O4 C27 -4.6(5)
O4 Co2 N1 C1 14.7(5)
N2 Co2 N1 C1 -73.4(5)
O2 Co2 N1 C1 126.8(10)
O1 Co2 N1 C1 107.7(5)
N3 Co2 N1 C1 -157.6(5)
Co1 Co2 N1 C1 88.6(5)
O4 Co2 N1 C5 -158.9(4)
N2 Co2 N1 C5 112.9(4)
O2 Co2 N1 C5 -46.8(13)
O1 Co2 N1 C5 -66.0(4)
N3 Co2 N1 C5 28.8(4)
Co1 Co2 N1 C5 -85.1(5)
O4 Co2 N2 C12 22.7(5)
O2 Co2 N2 C12 -72.9(5)
O1 Co2 N2 C12 -76.6(14)
N1 Co2 N2 C12 110.8(5)
N3 Co2 N2 C12 -170.0(5)
Co1 Co2 N2 C12 -51.3(5)
O4 Co2 N2 C8 -162.3(4)
O2 Co2 N2 C8 102.1(4)
O1 Co2 N2 C8 98.4(14)
N1 Co2 N2 C8 -74.2(4)
N3 Co2 N2 C8 5.0(4)
Co1 Co2 N2 C8 123.7(4)
O4 Co2 N3 C13 169.5(8)
N2 Co2 N3 C13 107.0(6)
O2 Co2 N3 C13 11.5(6)
O1 Co2 N3 C13 -64.1(6)
N1 Co2 N3 C13 -157.8(7)
Co1 Co2 N3 C13 -26.5(7)
O4 Co2 N3 C6 -71.3(9)
N2 Co2 N3 C6 -133.8(4)
O2 Co2 N3 C6 130.7(4)
O1 Co2 N3 C6 55.1(4)
N1 Co2 N3 C6 -38.7(4)
Co1 Co2 N3 C6 92.7(4)
O4 Co2 N3 C7 45.3(10)
N2 Co2 N3 C7 -17.2(4)
O2 Co2 N3 C7 -112.7(3)
O1 Co2 N3 C7 171.7(3)
N1 Co2 N3 C7 77.9(4)
Co1 Co2 N3 C7 -150.7(3)
O3 Co1 N4 C14 -12.0(5)
N5 Co1 N4 C14 76.8(5)
O2 Co1 N4 C14 -125.6(7)
O1 Co1 N4 C14 -103.8(5)
N6 Co1 N4 C14 158.1(5)
Co2 Co1 N4 C14 -86.7(5)
O3 Co1 N4 C18 158.1(3)
N5 Co1 N4 C18 -113.0(3)
O2 Co1 N4 C18 44.5(8)
O1 Co1 N4 C18 66.3(3)
N6 Co1 N4 C18 -31.7(3)
Co2 Co1 N4 C18 83.4(3)
O3 Co1 N5 C21 157.5(4)
O2 Co1 N5 C21 -106.1(4)
N4 Co1 N5 C21 68.5(4)
O1 Co1 N5 C21 -107.0(12)
N6 Co1 N5 C21 -9.8(4)
Co2 Co1 N5 C21 -128.4(3)
O3 Co1 N5 C25 -29.6(4)
O2 Co1 N5 C25 66.7(4)
N4 Co1 N5 C25 -118.6(4)
O1 Co1 N5 C25 65.9(13)
N6 Co1 N5 C25 163.1(4)
Co2 Co1 N5 C25 44.4(5)
O3 Co1 N6 C19 83.6(7)
N5 Co1 N6 C19 140.7(3)
O2 Co1 N6 C19 -123.5(3)
N4 Co1 N6 C19 42.9(3)
O1 Co1 N6 C19 -47.6(3)
Co2 Co1 N6 C19 -86.2(3)
O3 Co1 N6 C20 -31.3(8)
N5 Co1 N6 C20 25.8(3)
O2 Co1 N6 C20 121.6(3)
N4 Co1 N6 C20 -72.1(3)
O1 Co1 N6 C20 -162.5(3)
Co2 Co1 N6 C20 158.9(3)
O3 Co1 N6 C26 -150.1(6)
N5 Co1 N6 C26 -93.0(4)
O2 Co1 N6 C26 2.8(4)
N4 Co1 N6 C26 169.1(4)
O1 Co1 N6 C26 78.6(4)
Co2 Co1 N6 C26 40.1(4)
C5 N1 C1 C2 2.6(8)
Co2 N1 C1 C2 -170.8(4)
N1 C1 C2 C3 2.5(9)
C1 C2 C3 C4 -5.3(10)
C2 C3 C4 C5 3.1(11)
C1 N1 C5 C4 -5.0(9)
Co2 N1 C5 C4 169.0(5)
C1 N1 C5 C6 175.8(5)
Co2 N1 C5 C6 -10.2(6)
C3 C4 C5 N1 2.1(10)
C3 C4 C5 C6 -178.7(7)
C13 N3 C6 C5 170.1(5)
C7 N3 C6 C5 -72.7(6)
Co2 N3 C6 C5 43.4(5)
N1 C5 C6 N3 -22.4(7)
C4 C5 C6 N3 158.4(6)
C13 N3 C7 C8 -104.0(6)
C6 N3 C7 C8 140.1(5)
Co2 N3 C7 C8 25.7(5)
C12 N2 C8 C9 2.5(8)
Co2 N2 C8 C9 -172.9(4)
C12 N2 C8 C7 -175.0(5)
Co2 N2 C8 C7 9.6(6)
N3 C7 C8 N2 -23.7(7)
N3 C7 C8 C9 158.9(5)
N2 C8 C9 C10 -2.3(9)
C7 C8 C9 C10 175.0(6)
C8 C9 C10 C11 1.0(9)
C9 C10 C11 C12 0.0(9)
C8 N2 C12 C11 -1.4(9)
Co2 N2 C12 C11 173.5(5)
C10 C11 C12 N2 0.1(10)
C18 N4 C14 C15 -1.0(8)
Co1 N4 C14 C15 168.4(5)
N4 C14 C15 C16 -1.2(10)
C14 C15 C16 C17 2.0(10)
C15 C16 C17 C18 -0.7(10)
C14 N4 C18 C17 2.4(8)
Co1 N4 C18 C17 -168.4(4)
C14 N4 C18 C19 -177.2(5)
Co1 N4 C18 C19 12.1(5)
C16 C17 C18 N4 -1.5(8)
C16 C17 C18 C19 178.0(5)
N4 C18 C19 N6 24.0(6)
C17 C18 C19 N6 -155.6(5)
C20 N6 C19 C18 67.2(5)
C26 N6 C19 C18 -175.7(4)
Co1 N6 C19 C18 -46.4(4)
C19 N6 C20 C21 -147.6(4)
C26 N6 C20 C21 90.4(5)
Co1 N6 C20 C21 -36.4(4)
C25 N5 C21 C22 -1.4(8)
Co1 N5 C21 C22 171.6(4)
C25 N5 C21 C20 177.2(5)
Co1 N5 C21 C20 -9.8(6)
N6 C20 C21 N5 31.1(6)
N6 C20 C21 C22 -150.3(5)
N5 C21 C22 C23 0.6(9)
C20 C21 C22 C23 -177.9(6)
C21 C22 C23 C24 1.9(10)
C22 C23 C24 C25 -3.5(11)
C23 C24 C25 N5 2.7(10)
C21 N5 C25 C24 -0.2(9)
Co1 N5 C25 C24 -172.8(5)
Co2 O4 C27 O3 6.9(8)
Co2 O4 C27 C28 -174.0(4)
Co1 O3 C27 O4 -4.3(8)
Co1 O3 C27 C28 176.6(4)
O24 Cl2 O21 Cl2' -150.8(11)
O23 Cl2 O21 Cl2' 79.3(11)
O22 Cl2 O21 Cl2' -48.7(11)
O24 Cl2 O22 Cl2' -170.5(13)
O23 Cl2 O22 Cl2' -42.2(16)
O21 Cl2 O22 Cl2' 70.9(13)
O24 Cl2 O22 O23' -99.3(10)
O23 Cl2 O22 O23' 29.0(14)
O21 Cl2 O22 O23' 142.1(10)
Cl2 O22 Cl2' O23' 90.9(13)
Cl2 O22 Cl2' O21 -77.1(12)
O23' O22 Cl2' O21 -168.1(15)
Cl2 O22 Cl2' O24' -178.3(13)
O23' O22 Cl2' O24' 90.8(12)
Cl2 O21 Cl2' O22 97.2(14)
Cl2 O21 Cl2' O23' -34(4)
Cl2 O21 Cl2' O24' -169.3(12)
O21 Cl2' O23' O22 134(4)
O24' Cl2' O23' O22 -89.4(13)
Cl2 O22 O23' Cl2' -31.4(8)
